data_4107719
loop_
_publ_author_name
'Ken-ichiro Kanno'
'Eri Igarashi'
'Lishan Zhou'
'Kiyohiko Nakajima'
'Tamotsu Takahashi'

_publ_section_title
;
 Selective Linear Triene Formation from Different Alkynes using Zr/Cu
 system
;
_journal_name_full 'Journal of the American Chemical Society'
_journal_page_first 5624
_journal_page_last 5625
_journal_paper_doi 10.1021/ja8000387
_journal_volume 130
_journal_year 2008
_chemical_formula_moiety 'C26 H27 Cl O4 '
_chemical_formula_sum 'C26 H27 Cl O4'
_chemical_formula_weight 438.95
_space_group_IT_number 14
_symmetry_cell_setting monoclinic
_symmetry_Int_Tables_number 14
_symmetry_space_group_name_Hall '-P 2yn'
_symmetry_space_group_name_H-M 'P 1 21/n 1'
_cell_angle_alpha 90.0000
_cell_angle_beta 97.658(13)
_cell_angle_gamma 90.0000
_cell_formula_units_Z 4
_cell_length_a 8.3110(18)
_cell_length_b 19.218(7)
_cell_length_c 14.770(4)
_cell_measurement_reflns_used 17724
_cell_measurement_temperature 298.1
_cell_measurement_theta_max 27.5
_cell_measurement_theta_min 3.0
_cell_volume 2338.0(12)
_computing_cell_refinement PROCESS-AUTO
_computing_data_collection PROCESS-AUTO
_computing_data_reduction CrystalStructure
_computing_publication_material 'CrystalStructure 3.8'
_computing_structure_refinement CRYSTALS
_computing_structure_solution SIR2004
_diffrn_detector_area_resol_mean 10.00
_diffrn_measured_fraction_theta_full 0.990
_diffrn_measured_fraction_theta_max 0.990
_diffrn_measurement_device_type 'Rigaku RAXIS-RAPID'
_diffrn_measurement_method \w
_diffrn_radiation_type 'Mo K\a'
_diffrn_radiation_wavelength 0.71075
_diffrn_reflns_av_R_equivalents 0.024
_diffrn_reflns_limit_h_max 10
_diffrn_reflns_limit_h_min -9
_diffrn_reflns_limit_k_max 24
_diffrn_reflns_limit_k_min -24
_diffrn_reflns_limit_l_max 19
_diffrn_reflns_limit_l_min -17
_diffrn_reflns_number 22112
_diffrn_reflns_theta_full 27.48
_diffrn_reflns_theta_max 27.48
_exptl_absorpt_coefficient_mu 0.192
_exptl_absorpt_correction_T_max 0.953
_exptl_absorpt_correction_T_min 0.929
_exptl_absorpt_correction_type numerical
_exptl_absorpt_process_details
;
    Higashi, T. (1999). Program for Absorption Correction.
    Rigaku Corporation, Tokyo, Japan.
;
_exptl_crystal_colour colorless
_exptl_crystal_density_diffrn 1.247
_exptl_crystal_description prism
_exptl_crystal_F_000 928.00
_exptl_crystal_size_max 0.35
_exptl_crystal_size_mid 0.30
_exptl_crystal_size_min 0.25
_refine_diff_density_max 1.28
_refine_diff_density_min -1.20
_refine_ls_extinction_method none
_refine_ls_goodness_of_fit_ref 1.094
_refine_ls_hydrogen_treatment mixed
_refine_ls_number_parameters 322
_refine_ls_number_reflns 16936
_refine_ls_R_factor_gt 0.0461
_refine_ls_shift/su_max 0.0000
_refine_ls_structure_factor_coef F
_refine_ls_weighting_details 'w = 1/[0.0030Fo^2^ + 1.0000\s(Fo^2^) + 3.0000]'
_refine_ls_weighting_scheme calc
_refine_ls_wR_factor_ref 0.0927
_reflns_number_gt 16832
_reflns_number_total 5304
_reflns_threshold_expression F^2^>2.0\s(F^2^)
_cod_data_source_file ja8000387-file003.cif
_cod_data_source_block '_tt65'
_cod_original_cell_volume 2337.9(11)
_cod_original_formula_sum 'C26 H27 Cl O4 '
_cod_database_code 4107719

loop_
_symmetry_equiv_pos_site_id
_symmetry_equiv_pos_as_xyz
1 +X,+Y,+Z
2 1/2-X,1/2+Y,1/2-Z
3 -X,-Y,-Z
4 1/2+X,1/2-Y,1/2+Z

loop_
_atom_site_label
_atom_site_type_symbol
_atom_site_fract_x
_atom_site_fract_y
_atom_site_fract_z
_atom_site_U_iso_or_equiv
_atom_site_adp_type
_atom_site_occupancy
_atom_site_symmetry_multiplicity
_atom_site_calc_flag
_atom_site_refinement_flags
Cl(1) Cl 0.04350(4) 0.28230(2) 0.16907(3) 0.06379(11) Uani 1.00 1 d .
O(1) O -0.21382(12) 0.08513(5) 0.00261(8) 0.0630(3) Uani 1.00 1 d .
O(2) O -0.07427(13) 0.17906(5) -0.03155(6) 0.0577(2) Uani 1.00 1 d .
O(3) O 0.11567(12) 0.07575(6) -0.09628(7) 0.0664(3) Uani 1.00 1 d .
O(4) O 0.37364(12) 0.07013(6) -0.03141(7) 0.0599(3) Uani 1.00 1 d .
C(1) C -0.15914(15) 0.25794(6) 0.13414(9) 0.0434(3) Uani 1.00 1 d .
C(2) C -0.21227(13) 0.19704(6) 0.16029(8) 0.0391(3) Uani 1.00 1 d .
C(3) C -0.10422(13) 0.14813(5) 0.21906(8) 0.0387(2) Uani 1.00 1 d .
C(4) C 0.01528(14) 0.11074(6) 0.18709(8) 0.0383(2) Uani 1.00 1 d .
C(5) C 0.04147(14) 0.10869(6) 0.09070(8) 0.0396(3) Uani 1.00 1 d .
C(6) C 0.18353(15) 0.08880(7) 0.06517(9) 0.0470(3) Uani 1.00 1 d .
C(7) C -0.2519(2) 0.31223(8) 0.07653(12) 0.0611(4) Uani 1.00 1 d .
C(8) C -0.2799(2) 0.37912(8) 0.12763(16) 0.0857(6) Uani 1.00 1 d .
C(9) C -0.38994(16) 0.17603(7) 0.13755(13) 0.0548(4) Uani 1.00 1 d .
C(10) C -0.50477(19) 0.21550(10) 0.19091(13) 0.0719(5) Uani 1.00 1 d .
C(11) C -0.13816(14) 0.14498(6) 0.31489(9) 0.0427(3) Uani 1.00 1 d .
C(12) C -0.16767(18) 0.20616(7) 0.36124(10) 0.0547(4) Uani 1.00 1 d .
C(13) C -0.2023(2) 0.20428(9) 0.44960(12) 0.0674(4) Uani 1.00 1 d .
C(14) C -0.2086(2) 0.14183(10) 0.49402(11) 0.0685(5) Uani 1.00 1 d .
C(15) C -0.1817(2) 0.08096(9) 0.44965(11) 0.0637(4) Uani 1.00 1 d .
C(16) C -0.14763(17) 0.08222(7) 0.36132(10) 0.0528(3) Uani 1.00 1 d .
C(17) C 0.13890(14) 0.07242(6) 0.25176(8) 0.0384(2) Uani 1.00 1 d .
C(18) C 0.23887(15) 0.10886(7) 0.31760(9) 0.0484(3) Uani 1.00 1 d .
C(19) C 0.36126(18) 0.07538(9) 0.37337(11) 0.0639(4) Uani 1.00 1 d .
C(20) C 0.3835(2) 0.00546(10) 0.36539(10) 0.0684(4) Uani 1.00 1 d .
C(21) C 0.2852(2) -0.03151(8) 0.30065(11) 0.0654(4) Uani 1.00 1 d .
C(22) C 0.16267(18) 0.00140(7) 0.24389(9) 0.0527(3) Uani 1.00 1 d .
C(23) C -0.09829(15) 0.12224(6) 0.01666(9) 0.0451(3) Uani 1.00 1 d .
C(24) C -0.1916(2) 0.18925(11) -0.11097(12) 0.0879(6) Uani 1.00 1 d .
C(25) C 0.21435(16) 0.07839(7) -0.02944(9) 0.0473(3) Uani 1.00 1 d .
C(26) C 0.4219(2) 0.05367(11) -0.11929(11) 0.0764(5) Uani 1.00 1 d .
H(1) H 0.2724(18) 0.0754(7) 0.1165(10) 0.058(4) Uiso 1.00 1 d .
H(2) H -0.353(2) 0.2924(9) 0.0433(13) 0.079(5) Uiso 1.00 1 d .
H(3) H -0.184(2) 0.3262(9) 0.0225(12) 0.076(4) Uiso 1.00 1 d .
H(4) H -0.3789 0.3757 0.1529 0.101 Uiso 1.00 1 c R
H(5) H -0.2855 0.4173 0.0865 0.103 Uiso 1.00 1 c R
H(6) H -0.1927 0.3860 0.1753 0.102 Uiso 1.00 1 c R
H(7) H -0.4183(19) 0.1811(8) 0.0692(12) 0.064(4) Uiso 1.00 1 d .
H(8) H -0.395(2) 0.1283(10) 0.1653(14) 0.099(6) Uiso 1.00 1 d .
H(9) H -0.6115 0.1974 0.1768 0.086 Uiso 1.00 1 c R
H(10) H -0.5045 0.2634 0.1750 0.087 Uiso 1.00 1 c R
H(11) H -0.4698 0.2104 0.2545 0.088 Uiso 1.00 1 c R
H(12) H -0.1637 0.2497 0.3312 0.066 Uiso 1.00 1 c R
H(13) H -0.2220 0.2464 0.4801 0.082 Uiso 1.00 1 c R
H(14) H -0.2313 0.1407 0.5554 0.083 Uiso 1.00 1 c R
H(15) H -0.1870 0.0377 0.4803 0.078 Uiso 1.00 1 c R
H(16) H -0.1300 0.0397 0.3314 0.064 Uiso 1.00 1 c R
H(17) H 0.2232 0.1575 0.3245 0.057 Uiso 1.00 1 c R
H(18) H 0.4304 0.1012 0.4176 0.075 Uiso 1.00 1 c R
H(19) H 0.4667 -0.0175 0.4046 0.081 Uiso 1.00 1 c R
H(20) H 0.3018 -0.0801 0.2945 0.078 Uiso 1.00 1 c R
H(21) H 0.0943 -0.0247 0.1997 0.062 Uiso 1.00 1 c R
H(22) H -0.2958 0.1962 -0.0926 0.103 Uiso 1.00 1 c R
H(23) H -0.1627 0.2290 -0.1436 0.104 Uiso 1.00 1 c R
H(24) H -0.1942 0.1494 -0.1492 0.104 Uiso 1.00 1 c R
H(25) H 0.3469 0.0738 -0.1662 0.094 Uiso 1.00 1 c R
H(26) H 0.5273 0.0718 -0.1226 0.094 Uiso 1.00 1 c R
H(27) H 0.4230 0.0046 -0.1270 0.094 Uiso 1.00 1 c R

loop_
_atom_site_aniso_label
_atom_site_aniso_U_11
_atom_site_aniso_U_22
_atom_site_aniso_U_33
_atom_site_aniso_U_12
_atom_site_aniso_U_13
_atom_site_aniso_U_23
Cl(1) 0.0482(2) 0.0515(2) 0.0911(3) -0.01516(14) 0.00698(17) 0.00527(17)
O(1) 0.0484(5) 0.0644(6) 0.0705(7) -0.0055(4) -0.0133(4) -0.0020(4)
O(2) 0.0795(6) 0.0490(5) 0.0432(5) 0.0095(4) 0.0026(4) 0.0106(4)
O(3) 0.0541(5) 0.0931(8) 0.0484(6) 0.0095(5) -0.0065(4) -0.0120(5)
O(4) 0.0436(5) 0.0884(7) 0.0479(5) -0.0024(4) 0.0069(4) -0.0089(4)
C(1) 0.0425(6) 0.0386(5) 0.0486(7) -0.0004(4) 0.0042(5) 0.0025(4)
C(2) 0.0356(5) 0.0355(5) 0.0457(6) 0.0012(4) 0.0034(4) -0.0005(4)
C(3) 0.0374(5) 0.0315(5) 0.0459(6) -0.0026(4) 0.0014(4) 0.0009(4)
C(4) 0.0380(5) 0.0334(5) 0.0418(6) -0.0017(4) -0.0010(4) 0.0005(4)
C(5) 0.0409(6) 0.0348(5) 0.0415(6) -0.0020(4) -0.0012(4) 0.0016(4)
C(6) 0.0412(6) 0.0536(7) 0.0441(7) -0.0005(5) -0.0017(5) -0.0031(5)
C(7) 0.0709(9) 0.0445(7) 0.0656(10) 0.0039(6) 0.0007(7) 0.0145(6)
C(8) 0.0899(12) 0.0411(8) 0.1211(16) 0.0104(7) -0.0046(11) 0.0048(8)
C(9) 0.0376(6) 0.0457(7) 0.0785(11) -0.0029(5) -0.0018(6) 0.0024(6)
C(10) 0.0422(7) 0.0904(12) 0.0844(12) -0.0022(7) 0.0133(7) 0.0026(9)
C(11) 0.0375(6) 0.0432(6) 0.0469(7) 0.0001(4) 0.0040(4) 0.0010(4)
C(12) 0.0600(8) 0.0467(7) 0.0567(8) 0.0049(5) 0.0053(6) -0.0036(5)
C(13) 0.0754(10) 0.0706(10) 0.0569(9) 0.0095(7) 0.0108(7) -0.0159(7)
C(14) 0.0661(9) 0.0881(11) 0.0533(9) 0.0049(7) 0.0156(7) 0.0006(7)
C(15) 0.0661(9) 0.0687(9) 0.0592(9) 0.0001(6) 0.0194(7) 0.0142(7)
C(16) 0.0536(7) 0.0476(7) 0.0594(8) 0.0009(5) 0.0154(6) 0.0053(5)
C(17) 0.0387(5) 0.0401(5) 0.0358(6) 0.0037(4) 0.0023(4) 0.0012(4)
C(18) 0.0447(6) 0.0515(7) 0.0475(7) 0.0006(5) 0.0000(5) -0.0073(5)
C(19) 0.0492(7) 0.0890(11) 0.0494(8) 0.0088(7) -0.0086(6) -0.0123(7)
C(20) 0.0631(9) 0.0945(12) 0.0445(8) 0.0337(8) -0.0040(6) 0.0052(7)
C(21) 0.0840(10) 0.0543(8) 0.0556(9) 0.0271(7) 0.0010(7) 0.0081(6)
C(22) 0.0636(8) 0.0424(6) 0.0485(7) 0.0086(5) -0.0053(6) -0.0018(5)
C(23) 0.0465(6) 0.0425(6) 0.0444(7) 0.0054(4) -0.0003(5) -0.0006(5)
C(24) 0.1220(16) 0.0830(12) 0.0530(10) 0.0354(10) -0.0090(9) 0.0139(8)
C(25) 0.0454(6) 0.0504(7) 0.0446(7) -0.0011(5) 0.0011(5) -0.0029(5)
C(26) 0.0618(10) 0.1159(15) 0.0539(9) 0.0062(9) 0.0171(7) -0.0111(9)

loop_
_atom_type_symbol
_atom_type_description
_atom_type_scat_dispersion_real
_atom_type_scat_dispersion_imag
_atom_type_scat_source
C C 0.003 0.002
;
International Tables for Crystallography
(1992, Vol. C, Tables 4.2.6.8 and 6.1.1.4)
;
H H 0.000 0.000
;
International Tables for Crystallography
(1992, Vol. C, Table 6.1.1.4)
;
O O 0.011 0.006
;
International Tables for Crystallography
(1992, Vol. C, Tables 4.2.6.8 and 6.1.1.4)
;
Cl Cl 0.148 0.159
;
International Tables for Crystallography
(1992, Vol. C, Tables 4.2.6.8 and 6.1.1.4)
;

loop_
_geom_angle_atom_site_label_1
_geom_angle_atom_site_label_2
_geom_angle_atom_site_label_3
_geom_angle
_geom_angle_publ_flag
C(23) O(2) C(24) 114.48(12) yes
C(25) O(4) C(26) 116.09(10) yes
Cl(1) C(1) C(2) 119.51(9) yes
Cl(1) C(1) C(7) 112.49(9) yes
C(2) C(1) C(7) 127.99(11) yes
C(1) C(2) C(3) 121.75(9) yes
C(1) C(2) C(9) 121.32(10) yes
C(3) C(2) C(9) 116.78(10) yes
C(2) C(3) C(4) 122.71(10) yes
C(2) C(3) C(11) 113.85(9) yes
C(4) C(3) C(11) 123.44(9) yes
C(3) C(4) C(5) 124.04(10) yes
C(3) C(4) C(17) 120.55(10) yes
C(5) C(4) C(17) 115.26(10) yes
C(4) C(5) C(6) 121.97(10) yes
C(4) C(5) C(23) 119.92(10) yes
C(6) C(5) C(23) 117.83(11) yes
C(5) C(6) C(25) 125.32(11) yes
C(1) C(7) C(8) 114.09(14) yes
C(2) C(9) C(10) 114.24(12) yes
C(3) C(11) C(12) 120.11(10) yes
C(3) C(11) C(16) 122.39(11) yes
C(12) C(11) C(16) 117.47(12) yes
C(11) C(12) C(13) 121.03(13) yes
C(12) C(13) C(14) 120.23(15) yes
C(13) C(14) C(15) 119.85(15) yes
C(14) C(15) C(16) 120.40(15) yes
C(11) C(16) C(15) 121.01(13) yes
C(4) C(17) C(18) 119.72(10) yes
C(4) C(17) C(22) 121.56(10) yes
C(18) C(17) C(22) 118.60(10) yes
C(17) C(18) C(19) 120.66(12) yes
C(18) C(19) C(20) 120.36(13) yes
C(19) C(20) C(21) 119.75(14) yes
C(20) C(21) C(22) 120.54(14) yes
C(17) C(22) C(21) 120.08(12) yes
O(1) C(23) O(2) 124.87(11) yes
O(1) C(23) C(5) 123.21(11) yes
O(2) C(23) C(5) 111.90(10) yes
O(3) C(25) O(4) 123.24(13) yes
O(3) C(25) C(6) 127.12(12) yes
O(4) C(25) C(6) 109.62(10) yes
C(5) C(6) H(1) 116.2(9) no
C(25) C(6) H(1) 118.2(9) no
C(1) C(7) H(2) 110.6(10) no
C(1) C(7) H(3) 108.5(9) no
C(8) C(7) H(2) 113.3(11) no
C(8) C(7) H(3) 106.7(9) no
H(2) C(7) H(3) 102.7(15) no
C(7) C(8) H(4) 109.5 no
C(7) C(8) H(5) 109.5 no
C(7) C(8) H(6) 109.5 no
H(4) C(8) H(5) 109.5 no
H(4) C(8) H(6) 109.5 no
H(5) C(8) H(6) 109.5 no
C(2) C(9) H(7) 106.5(9) no
C(2) C(9) H(8) 104.3(11) no
C(10) C(9) H(7) 113.0(9) no
C(10) C(9) H(8) 100.3(12) no
H(7) C(9) H(8) 118.5(14) no
C(9) C(10) H(9) 109.6 no
C(9) C(10) H(10) 109.5 no
C(9) C(10) H(11) 109.3 no
H(9) C(10) H(10) 109.5 no
H(9) C(10) H(11) 109.5 no
H(10) C(10) H(11) 109.5 no
C(11) C(12) H(12) 119.5 no
C(13) C(12) H(12) 119.5 no
C(12) C(13) H(13) 119.9 no
C(14) C(13) H(13) 119.9 no
C(13) C(14) H(14) 120.0 no
C(15) C(14) H(14) 120.1 no
C(14) C(15) H(15) 119.8 no
C(16) C(15) H(15) 119.8 no
C(11) C(16) H(16) 119.5 no
C(15) C(16) H(16) 119.5 no
C(17) C(18) H(17) 119.7 no
C(19) C(18) H(17) 119.7 no
C(18) C(19) H(18) 119.8 no
C(20) C(19) H(18) 119.8 no
C(19) C(20) H(19) 120.1 no
C(21) C(20) H(19) 120.2 no
C(20) C(21) H(20) 119.7 no
C(22) C(21) H(20) 119.7 no
C(17) C(22) H(21) 119.9 no
C(21) C(22) H(21) 120.0 no
O(2) C(24) H(22) 109.4 no
O(2) C(24) H(23) 109.5 no
O(2) C(24) H(24) 109.5 no
H(22) C(24) H(23) 109.5 no
H(22) C(24) H(24) 109.5 no
H(23) C(24) H(24) 109.5 no
O(4) C(26) H(25) 109.4 no
O(4) C(26) H(26) 109.5 no
O(4) C(26) H(27) 109.5 no
H(25) C(26) H(26) 109.5 no
H(25) C(26) H(27) 109.5 no
H(26) C(26) H(27) 109.5 no

loop_
_geom_bond_atom_site_label_1
_geom_bond_atom_site_label_2
_geom_bond_distance
_geom_bond_publ_flag
Cl(1) C(1) 1.7579(12) yes
O(1) C(23) 1.1918(15) yes
O(2) C(23) 1.3331(15) yes
O(2) C(24) 1.436(2) yes
O(3) C(25) 1.1975(15) yes
O(4) C(25) 1.3375(16) yes
O(4) C(26) 1.444(2) yes
C(1) C(2) 1.3264(16) yes
C(1) C(7) 1.4939(19) yes
C(2) C(3) 1.4952(14) yes
C(2) C(9) 1.5245(16) yes
C(3) C(4) 1.3604(16) yes
C(3) C(11) 1.4808(18) yes
C(4) C(5) 1.4691(17) yes
C(4) C(17) 1.4995(15) yes
C(5) C(6) 1.3420(17) yes
C(5) C(23) 1.5081(16) yes
C(6) C(25) 1.4675(19) yes
C(7) C(8) 1.524(2) yes
C(9) C(10) 1.519(2) yes
C(11) C(12) 1.3985(18) yes
C(11) C(16) 1.3948(18) yes
C(12) C(13) 1.374(2) yes
C(13) C(14) 1.372(2) yes
C(14) C(15) 1.374(2) yes
C(15) C(16) 1.372(2) yes
C(17) C(18) 1.3824(16) yes
C(17) C(22) 1.3861(17) yes
C(18) C(19) 1.3798(19) yes
C(19) C(20) 1.364(2) yes
C(20) C(21) 1.370(2) yes
C(21) C(22) 1.383(2) yes
C(6) H(1) 1.019(14) no
C(7) H(2) 0.988(18) no
C(7) H(3) 1.069(19) no
C(8) H(4) 0.950 no
C(8) H(5) 0.950 no
C(8) H(6) 0.950 no
C(9) H(7) 1.010(17) no
C(9) H(8) 1.01(2) no
C(10) H(9) 0.950 no
C(10) H(10) 0.950 no
C(10) H(11) 0.950 no
C(12) H(12) 0.950 no
C(13) H(13) 0.950 no
C(14) H(14) 0.950 no
C(15) H(15) 0.950 no
C(16) H(16) 0.950 no
C(18) H(17) 0.950 no
C(19) H(18) 0.950 no
C(20) H(19) 0.950 no
C(21) H(20) 0.950 no
C(22) H(21) 0.950 no
C(24) H(22) 0.950 no
C(24) H(23) 0.950 no
C(24) H(24) 0.950 no
C(26) H(25) 0.950 no
C(26) H(26) 0.950 no
C(26) H(27) 0.950 no

loop_
_geom_contact_atom_site_label_1
_geom_contact_atom_site_label_2
_geom_contact_distance
_geom_contact_site_symmetry_2
O(1) O(3) 3.4405(14) 3_555
O(1) O(4) 3.4106(13) 1_455
O(1) O(4) 3.3164(15) 3_555
O(1) C(6) 3.5078(16) 3_555
O(1) C(25) 3.1674(16) 3_555
O(1) C(26) 3.3648(19) 1_455
O(3) O(1) 3.4405(14) 3_555
O(3) C(22) 3.3103(16) 3_555
O(4) O(1) 3.4106(13) 1_655
O(4) O(1) 3.3164(15) 3_555
O(4) O(4) 3.4668(15) 3_655
O(4) C(9) 3.5949(18) 1_655
O(4) C(26) 3.535(2) 3_655
C(6) O(1) 3.5078(16) 3_555
C(9) O(4) 3.5949(18) 1_455
C(22) O(3) 3.3103(16) 3_555
C(25) O(1) 3.1674(16) 3_555
C(26) O(1) 3.3648(19) 1_655
C(26) O(4) 3.535(2) 3_655

loop_
_geom_torsion_atom_site_label_1
_geom_torsion_atom_site_label_2
_geom_torsion_atom_site_label_3
_geom_torsion_atom_site_label_4
_geom_torsion
C(24) O(2) C(23) O(1) -6.8(2)
C(24) O(2) C(23) C(5) 171.58(12)
C(26) O(4) C(25) O(3) -3.4(2)
C(26) O(4) C(25) C(6) 175.13(13)
Cl(1) C(1) C(2) C(3) 0.03(13)
Cl(1) C(1) C(2) C(9) 175.45(11)
Cl(1) C(1) C(7) C(8) -67.51(17)
C(2) C(1) C(7) C(8) 112.04(17)
C(7) C(1) C(2) C(3) -179.50(13)
C(7) C(1) C(2) C(9) -4.1(2)
C(1) C(2) C(3) C(4) -73.26(15)
C(1) C(2) C(3) C(11) 106.03(13)
C(1) C(2) C(9) C(10) -71.56(18)
C(3) C(2) C(9) C(10) 104.08(14)
C(9) C(2) C(3) C(4) 111.12(13)
C(9) C(2) C(3) C(11) -69.59(13)
C(2) C(3) C(4) C(5) -6.24(17)
C(2) C(3) C(4) C(17) 169.01(10)
C(2) C(3) C(11) C(12) -43.05(14)
C(2) C(3) C(11) C(16) 134.73(11)
C(4) C(3) C(11) C(12) 136.23(12)
C(4) C(3) C(11) C(16) -45.99(16)
C(11) C(3) C(4) C(5) 174.53(10)
C(11) C(3) C(4) C(17) -10.21(16)
C(3) C(4) C(5) C(6) 160.33(12)
C(3) C(4) C(5) C(23) -25.88(16)
C(3) C(4) C(17) C(18) -60.74(16)
C(3) C(4) C(17) C(22) 123.22(13)
C(5) C(4) C(17) C(18) 114.92(13)
C(5) C(4) C(17) C(22) -61.13(16)
C(17) C(4) C(5) C(6) -15.16(16)
C(17) C(4) C(5) C(23) 158.63(10)
C(4) C(5) C(6) C(25) 173.31(11)
C(4) C(5) C(23) O(1) -64.83(17)
C(4) C(5) C(23) O(2) 116.73(12)
C(6) C(5) C(23) O(1) 109.21(15)
C(6) C(5) C(23) O(2) -69.23(14)
C(23) C(5) C(6) C(25) -0.61(19)
C(5) C(6) C(25) O(3) -11.9(2)
C(5) C(6) C(25) O(4) 169.72(12)
C(3) C(11) C(12) C(13) 178.82(13)
C(3) C(11) C(16) C(15) -179.01(12)
C(12) C(11) C(16) C(15) -1.17(19)
C(16) C(11) C(12) C(13) 0.9(2)
C(11) C(12) C(13) C(14) -0.06(19)
C(12) C(13) C(14) C(15) -0.6(2)
C(13) C(14) C(15) C(16) 0.4(2)
C(14) C(15) C(16) C(11) 0.5(2)
C(4) C(17) C(18) C(19) -175.21(13)
C(4) C(17) C(22) C(21) 175.54(13)
C(18) C(17) C(22) C(21) -0.5(2)
C(22) C(17) C(18) C(19) 1.0(2)
C(17) C(18) C(19) C(20) -1.2(2)
C(18) C(19) C(20) C(21) 1.0(2)
C(19) C(20) C(21) C(22) -0.6(2)
C(20) C(21) C(22) C(17) 0.4(2)

loop_
_cod_related_entry_id
_cod_related_entry_database
_cod_related_entry_code
1 ChemSpider 30660310
